data_2205498
loop_
_publ_author_name
'Tu-Gen Xu'
'Jia-Geng Liu'
'Duan-Jun Xu'

_publ_section_title
;
 Chlorobis(1,10-phenanthroline-\k^2^<i>N</i>,<i>N</i>')copper(II)
 nitrate 4-nitrobenzoic acid monohydrate
;
_journal_issue 4
_journal_name_full 'Acta Crystallographica Section E'
_journal_page_first m787
_journal_page_last m789
_journal_paper_doi 10.1107/S1600536805009529
_journal_volume 61
_journal_year 2005
_chemical_formula_iupac '[Cu Cl (C12 H8 N2)2] N O3, C7 H5 N O4, H2 O'
_chemical_formula_moiety 'C24 H16 Cl Cu N4 +, N O3 -, C7 H5 N O4, H2 O'
_chemical_formula_sum 'C31 H23 Cl Cu N6 O8'
_chemical_formula_weight 706.54
_chemical_name_systematic
;
Chlorobis(1,10-phenanthroline-\k^2^N,N')copper(II) nitrate
4-nitrobenzoic acid monohydrate
;
_space_group_IT_number 2
_symmetry_cell_setting triclinic
_symmetry_space_group_name_Hall '-P 1'
_symmetry_space_group_name_H-M 'P -1'
_atom_sites_solution_hydrogens 'difmap (O-H) and geom (C-H, N-H)'
_atom_sites_solution_primary direct
_atom_sites_solution_secondary difmap
_audit_creation_method SHELXL-97
_cell_angle_alpha 82.7790(11)
_cell_angle_beta 84.4600(15)
_cell_angle_gamma 78.7095(12)
_cell_formula_units_Z 2
_cell_length_a 9.9326(3)
_cell_length_b 11.8986(4)
_cell_length_c 13.1517(4)
_cell_measurement_reflns_used 6517
_cell_measurement_temperature 295(2)
_cell_measurement_theta_max 27.4
_cell_measurement_theta_min 2.5
_cell_volume 1508.01(8)
_computing_cell_refinement PROCESS-AUTO
_computing_data_collection 'PROCESS-AUTO (Rigaku, 1998)'
_computing_data_reduction 'CrystalStructure (Rigaku/MSC, 2002)'
_computing_molecular_graphics 'ORTEP-3 (Farrugia, 1997)'
_computing_publication_material 'WinGX (Farrugia, 1999)'
_computing_structure_refinement 'SHELXL97 (Sheldrick, 1997)'
_computing_structure_solution 'SIR92 (Altomare et al., 1993)'
_diffrn_ambient_temperature 295(2)
_diffrn_detector_area_resol_mean 10.00
_diffrn_measured_fraction_theta_full 0.99
_diffrn_measured_fraction_theta_max 0.99
_diffrn_measurement_device_type 'Rigaku R-AXIS RAPID'
_diffrn_measurement_method \w
_diffrn_radiation_monochromator graphite
_diffrn_radiation_source 'fine-focus sealed tube'
_diffrn_radiation_type MoK\a
_diffrn_radiation_wavelength 0.71073
_diffrn_reflns_av_R_equivalents 0.0269
_diffrn_reflns_av_sigmaI/netI 0.0334
_diffrn_reflns_limit_h_max 12
_diffrn_reflns_limit_h_min -12
_diffrn_reflns_limit_k_max 14
_diffrn_reflns_limit_k_min -15
_diffrn_reflns_limit_l_max 17
_diffrn_reflns_limit_l_min -17
_diffrn_reflns_number 14700
_diffrn_reflns_theta_full 27.5
_diffrn_reflns_theta_max 27.5
_diffrn_reflns_theta_min 1.6
_diffrn_standards_decay_% 0
_diffrn_standards_interval_count 0
_diffrn_standards_interval_time 0
_diffrn_standards_number 0
_exptl_absorpt_coefficient_mu 0.876
_exptl_absorpt_correction_T_max 0.888
_exptl_absorpt_correction_T_min 0.730
_exptl_absorpt_correction_type multi-scan
_exptl_absorpt_process_details '(ABSCOR; Higashi, 1995)'
_exptl_crystal_colour blue
_exptl_crystal_density_diffrn 1.556
_exptl_crystal_density_method 'not measured'
_exptl_crystal_description chunk
_exptl_crystal_F_000 722
_exptl_crystal_size_max 0.34
_exptl_crystal_size_mid 0.21
_exptl_crystal_size_min 0.13
_refine_diff_density_max 0.52
_refine_diff_density_min -0.46
_refine_ls_extinction_method none
_refine_ls_goodness_of_fit_ref 1.010
_refine_ls_hydrogen_treatment constr
_refine_ls_matrix_type full
_refine_ls_number_parameters 453
_refine_ls_number_reflns 6855
_refine_ls_number_restraints 1
_refine_ls_restrained_S_all 1.010
_refine_ls_R_factor_all 0.071
_refine_ls_R_factor_gt 0.045
_refine_ls_shift/su_max 0.001
_refine_ls_shift/su_mean 0.000
_refine_ls_structure_factor_coef Fsqd
_refine_ls_weighting_details 'calc w = 1/[\s^2^(Fo^2^)+(0.0508P)^2^+0.7183P] where P = (Fo^2^+2Fc^2^)/3'
_refine_ls_weighting_scheme calc
_refine_ls_wR_factor_gt 0.101
_refine_ls_wR_factor_ref 0.110
_reflns_number_gt 5084
_reflns_number_total 6855
_reflns_threshold_expression I>2\s(I)
_cod_data_source_file hb6173.cif
_cod_data_source_block I
_cod_depositor_comments
;
The following automatic conversions were performed:
'_geom_angle_publ_flag' value 'Y' changed to 'y' according to
'/home/saulius/struct/CIF-dictionaries/cif_core.dic' dictionary named
'cif_core.dic' version 2.4.1 from 2010-06-29 (10 times).

Automatic conversion script
Id: cif_fix_enum 1527 2010-12-29 10:47:43Z saulius 

The following automatic conversions were performed:

'_geom_angle_publ_flag' value 'Y' changed to 'y' according to
/home/saulius/struct/CIF-dictionaries/cif_core.dic dictionary named
'cif_core.dic' version 2.4.1 from 2010-06-29 (10 times).

Automatic conversion script
Id: cif_fix_values 1715 2011-07-08 13:25:40Z adriana 
;
_cod_database_code 2205498
_cod_database_fobs_code 2205498

loop_
_symmetry_equiv_pos_as_xyz
'x, y, z'
'-x, -y, -z'

loop_
_atom_site_label
_atom_site_fract_x
_atom_site_fract_y
_atom_site_fract_z
_atom_site_U_iso_or_equiv
_atom_site_adp_type
_atom_site_calc_flag
_atom_site_refinement_flags
_atom_site_occupancy
_atom_site_disorder_assembly
_atom_site_disorder_group
_atom_site_type_symbol
Cu 0.66401(3) 0.11830(2) 0.67736(3) 0.04476(11) Uani d . 1 . . Cu
Cl 0.52248(7) 0.15673(6) 0.54047(6) 0.05734(19) Uani d . 1 . . Cl
O1 1.0418(4) 0.8728(3) 0.1363(3) 0.1285(13) Uani d . 1 . . O
O2 1.1093(4) 0.7622(3) 0.0190(3) 0.1379(14) Uani d . 1 . . O
O3 0.5919(2) 0.52222(18) 0.34100(17) 0.0689(6) Uani d . 1 . . O
H3A 0.5427 0.4765 0.3694 0.050 Uiso d R 1 . . H
O4 0.7013(3) 0.3828(2) 0.2496(2) 0.0951(9) Uani d . 1 . . O
O5A 0.2255(9) 0.3385(7) 0.3115(6) 0.087(2) Uani d P 0.68 A 1 O
O6A 0.2954(6) 0.4588(5) 0.1952(4) 0.1156(18) Uani d P 0.68 A 1 O
O7A 0.1730(10) 0.3481(6) 0.1562(7) 0.0755(18) Uani d P 0.68 A 1 O
O5B 0.263(2) 0.3207(16) 0.2807(18) 0.143(9) Uani d P 0.32 A 2 O
O6B 0.2017(17) 0.4919(8) 0.2578(12) 0.140(5) Uani d P 0.32 A 2 O
O7B 0.184(3) 0.382(2) 0.141(2) 0.174(11) Uani d P 0.32 A 2 O
O1W 0.4155(2) 0.39902(18) 0.42082(18) 0.0730(6) Uani d . 1 . . O
H1A 0.3599 0.3795 0.3799 0.050 Uiso d R 1 . . H
H1B 0.4484 0.3349 0.4511 0.050 Uiso d R 1 . . H
N1 0.7851(2) 0.22320(17) 0.60732(17) 0.0445(5) Uani d . 1 . . N
N2 0.8522(2) 0.00514(17) 0.68522(16) 0.0420(5) Uani d . 1 . . N
N3 0.5848(2) 0.21103(17) 0.80313(17) 0.0448(5) Uani d . 1 . . N
N4 0.5475(2) 0.01112(17) 0.75108(17) 0.0456(5) Uani d . 1 . . N
N5 1.0408(3) 0.7870(3) 0.0973(3) 0.0877(9) Uani d . 1 . . N
N6 0.2276(3) 0.3870(3) 0.2214(3) 0.0679(7) Uani d . 1 . . N
C1 0.7481(3) 0.3322(2) 0.5676(2) 0.0540(7) Uani d . 1 . . C
H1 0.6564 0.3680 0.5770 0.065 Uiso calc R 1 . . H
C2 0.8408(3) 0.3944(2) 0.5127(2) 0.0563(7) Uani d . 1 . . C
H2 0.8112 0.4708 0.4869 0.068 Uiso calc R 1 . . H
C3 0.9753(3) 0.3438(2) 0.4966(2) 0.0545(7) Uani d . 1 . . C
H3 1.0376 0.3847 0.4588 0.065 Uiso calc R 1 . . H
C4 1.0188(2) 0.2287(2) 0.5376(2) 0.0453(6) Uani d . 1 . . C
C5 1.1578(3) 0.1671(3) 0.5264(2) 0.0564(7) Uani d . 1 . . C
H5 1.2252 0.2041 0.4907 0.068 Uiso calc R 1 . . H
C6 1.1925(3) 0.0565(3) 0.5668(2) 0.0581(7) Uani d . 1 . . C
H6 1.2834 0.0185 0.5583 0.070 Uiso calc R 1 . . H
C7 1.0924(2) -0.0034(2) 0.6225(2) 0.0469(6) Uani d . 1 . . C
C8 1.1205(3) -0.1193(2) 0.6657(2) 0.0583(7) Uani d . 1 . . C
H8 1.2091 -0.1622 0.6585 0.070 Uiso calc R 1 . . H
C9 1.0181(3) -0.1678(2) 0.7176(2) 0.0603(8) Uani d . 1 . . C
H9 1.0366 -0.2438 0.7474 0.072 Uiso calc R 1 . . H
C10 0.8841(3) -0.1032(2) 0.7265(2) 0.0509(6) Uani d . 1 . . C
H10 0.8150 -0.1378 0.7627 0.061 Uiso calc R 1 . . H
C11 0.9553(2) 0.0547(2) 0.63532(18) 0.0390(5) Uani d . 1 . . C
C12 0.9197(2) 0.1724(2) 0.59265(18) 0.0394(5) Uani d . 1 . . C
C13 0.6072(3) 0.3098(2) 0.8291(2) 0.0566(7) Uani d . 1 . . C
H13 0.6736 0.3455 0.7904 0.068 Uiso calc R 1 . . H
C14 0.5347(4) 0.3619(3) 0.9124(3) 0.0686(9) Uani d . 1 . . C
H14 0.5534 0.4309 0.9287 0.082 Uiso calc R 1 . . H
C15 0.4363(4) 0.3114(3) 0.9700(2) 0.0659(8) Uani d . 1 . . C
H15 0.3867 0.3463 1.0250 0.079 Uiso calc R 1 . . H
C16 0.4106(3) 0.2067(2) 0.9459(2) 0.0522(7) Uani d . 1 . . C
C17 0.3112(3) 0.1458(3) 1.0014(2) 0.0644(8) Uani d . 1 . . C
H17 0.2585 0.1770 1.0570 0.077 Uiso calc R 1 . . H
C18 0.2918(3) 0.0447(3) 0.9755(2) 0.0622(8) Uani d . 1 . . C
H18 0.2261 0.0073 1.0132 0.075 Uiso calc R 1 . . H
C19 0.3712(3) -0.0063(2) 0.8904(2) 0.0524(7) Uani d . 1 . . C
C20 0.3582(3) -0.1123(3) 0.8589(3) 0.0615(8) Uani d . 1 . . C
H20 0.2946 -0.1539 0.8938 0.074 Uiso calc R 1 . . H
C21 0.4396(3) -0.1535(3) 0.7771(3) 0.0637(8) Uani d . 1 . . C
H21 0.4335 -0.2244 0.7570 0.076 Uiso calc R 1 . . H
C22 0.5317(3) -0.0890(2) 0.7239(2) 0.0569(7) Uani d . 1 . . C
H22 0.5844 -0.1170 0.6670 0.068 Uiso calc R 1 . . H
C23 0.4683(2) 0.0522(2) 0.8336(2) 0.0434(6) Uani d . 1 . . C
C24 0.4885(2) 0.1599(2) 0.8620(2) 0.0437(6) Uani d . 1 . . C
C25 0.6879(3) 0.4789(2) 0.2743(2) 0.0606(8) Uani d . 1 . . C
C26 0.7806(3) 0.5602(2) 0.2317(2) 0.0555(7) Uani d . 1 . . C
C27 0.7723(3) 0.6655(2) 0.2682(2) 0.0556(7) Uani d . 1 . . C
H27 0.7083 0.6865 0.3222 0.067 Uiso calc R 1 . . H
C28 0.8580(3) 0.7395(3) 0.2253(2) 0.0604(7) Uani d . 1 . . C
H28 0.8529 0.8102 0.2499 0.072 Uiso calc R 1 . . H
C29 0.9512(3) 0.7066(3) 0.1454(3) 0.0652(8) Uani d . 1 . . C
C30 0.9625(4) 0.6021(3) 0.1091(3) 0.0904(12) Uani d . 1 . . C
H30 1.0268 0.5812 0.0553 0.108 Uiso calc R 1 . . H
C31 0.8780(4) 0.5292(3) 0.1531(3) 0.0857(11) Uani d . 1 . . C
H31 0.8861 0.4574 0.1298 0.103 Uiso calc R 1 . . H

loop_
_atom_site_aniso_label
_atom_site_aniso_U_11
_atom_site_aniso_U_22
_atom_site_aniso_U_33
_atom_site_aniso_U_12
_atom_site_aniso_U_13
_atom_site_aniso_U_23
Cu 0.03598(16) 0.03672(16) 0.0610(2) -0.01108(12) 0.00470(13) -0.00247(13)
Cl 0.0499(4) 0.0525(4) 0.0710(5) -0.0136(3) -0.0149(3) 0.0028(3)
O1 0.164(3) 0.148(3) 0.106(2) -0.111(3) 0.006(2) -0.022(2)
O2 0.144(3) 0.152(3) 0.123(3) -0.075(3) 0.056(2) -0.016(2)
O3 0.0745(14) 0.0540(12) 0.0763(15) -0.0166(10) 0.0102(12) -0.0040(10)
O4 0.0972(18) 0.0516(13) 0.136(2) -0.0184(13) 0.0248(17) -0.0264(14)
O5A 0.106(4) 0.099(6) 0.063(3) -0.053(4) 0.009(3) 0.001(3)
O6A 0.163(5) 0.102(4) 0.103(4) -0.094(4) 0.014(3) -0.003(3)
O7A 0.096(4) 0.071(2) 0.067(4) -0.031(3) -0.002(3) -0.014(2)
O5B 0.20(2) 0.048(6) 0.18(2) 0.011(9) -0.106(16) -0.013(11)
O6B 0.196(14) 0.062(6) 0.172(13) -0.018(7) -0.071(10) -0.021(7)
O7B 0.117(14) 0.29(3) 0.081(12) 0.068(16) 0.009(10) -0.049(17)
O1W 0.0798(15) 0.0560(12) 0.0826(16) -0.0174(11) -0.0133(12) 0.0077(11)
N1 0.0346(10) 0.0380(10) 0.0605(14) -0.0089(8) -0.0010(9) -0.0018(9)
N2 0.0405(10) 0.0378(10) 0.0476(12) -0.0073(9) -0.0031(9) -0.0051(9)
N3 0.0443(11) 0.0378(10) 0.0521(13) -0.0091(9) -0.0012(9) -0.0037(9)
N4 0.0416(11) 0.0378(11) 0.0580(14) -0.0127(9) -0.0006(10) -0.0008(9)
N5 0.083(2) 0.109(3) 0.076(2) -0.040(2) -0.0062(17) 0.007(2)
N6 0.0681(18) 0.0607(18) 0.073(2) -0.0199(16) 0.0073(16) 0.0011(17)
C1 0.0430(14) 0.0415(13) 0.076(2) -0.0093(11) -0.0039(13) 0.0027(13)
C2 0.0603(17) 0.0403(13) 0.0695(19) -0.0177(12) -0.0065(14) 0.0043(13)
C3 0.0542(16) 0.0588(16) 0.0544(17) -0.0267(14) 0.0018(13) -0.0008(13)
C4 0.0408(13) 0.0537(14) 0.0449(15) -0.0166(11) 0.0014(11) -0.0106(12)
C5 0.0393(13) 0.0722(19) 0.0608(18) -0.0193(13) 0.0092(12) -0.0155(15)
C6 0.0335(13) 0.073(2) 0.0684(19) -0.0060(13) 0.0045(12) -0.0218(16)
C7 0.0391(13) 0.0488(14) 0.0537(16) -0.0020(11) -0.0071(11) -0.0162(12)
C8 0.0452(14) 0.0542(16) 0.075(2) 0.0043(13) -0.0136(14) -0.0175(14)
C9 0.0627(18) 0.0418(14) 0.074(2) 0.0013(13) -0.0189(15) -0.0041(14)
C10 0.0554(15) 0.0422(13) 0.0541(17) -0.0082(12) -0.0060(12) -0.0019(12)
C11 0.0354(11) 0.0430(12) 0.0408(13) -0.0079(10) -0.0041(10) -0.0106(10)
C12 0.0350(11) 0.0437(12) 0.0416(14) -0.0109(10) -0.0017(10) -0.0081(10)
C13 0.0637(17) 0.0472(15) 0.0606(19) -0.0158(13) -0.0025(14) -0.0060(13)
C14 0.094(2) 0.0483(16) 0.067(2) -0.0170(16) -0.0012(18) -0.0178(15)
C15 0.082(2) 0.0589(18) 0.0515(18) -0.0035(16) 0.0043(16) -0.0091(14)
C16 0.0555(15) 0.0532(15) 0.0427(15) -0.0020(13) -0.0032(12) 0.0019(12)
C17 0.0586(17) 0.079(2) 0.0465(17) -0.0049(16) 0.0068(13) 0.0079(15)
C18 0.0497(15) 0.073(2) 0.0575(19) -0.0146(14) 0.0042(13) 0.0172(15)
C19 0.0413(13) 0.0536(15) 0.0589(17) -0.0120(12) -0.0063(12) 0.0147(13)
C20 0.0513(16) 0.0588(17) 0.076(2) -0.0263(14) -0.0124(15) 0.0191(15)
C21 0.0654(18) 0.0454(15) 0.085(2) -0.0246(14) -0.0164(17) 0.0043(15)
C22 0.0559(16) 0.0458(15) 0.071(2) -0.0159(13) -0.0025(14) -0.0054(13)
C23 0.0358(12) 0.0420(13) 0.0505(15) -0.0088(10) -0.0058(11) 0.0068(11)
C24 0.0389(12) 0.0429(13) 0.0456(15) -0.0032(10) -0.0054(10) 0.0038(11)
C25 0.0653(18) 0.0440(15) 0.068(2) -0.0028(13) -0.0069(15) 0.0011(14)
C26 0.0582(16) 0.0470(15) 0.0581(18) -0.0030(13) -0.0064(13) -0.0026(13)
C27 0.0596(16) 0.0585(17) 0.0495(17) -0.0119(14) -0.0046(13) -0.0068(13)
C28 0.0716(19) 0.0601(17) 0.0538(18) -0.0198(15) -0.0146(15) -0.0035(14)
C29 0.0592(18) 0.077(2) 0.061(2) -0.0230(16) -0.0057(15) 0.0036(16)
C30 0.091(3) 0.083(3) 0.092(3) -0.017(2) 0.031(2) -0.019(2)
C31 0.095(3) 0.062(2) 0.096(3) -0.0128(19) 0.026(2) -0.0222(19)

loop_
_atom_type_symbol
_atom_type_description
_atom_type_scat_dispersion_real
_atom_type_scat_dispersion_imag
_atom_type_scat_source
C C 0.0033 0.0016 'International Tables Vol C Tables 4.2.6.8 and 6.1.1.4'
H H 0.0000 0.0000 'International Tables Vol C Tables 4.2.6.8 and 6.1.1.4'
N N 0.0061 0.0033 'International Tables Vol C Tables 4.2.6.8 and 6.1.1.4'
O O 0.0106 0.0060 'International Tables Vol C Tables 4.2.6.8 and 6.1.1.4'
Cu Cu 0.3201 1.2651 'International Tables Vol C Tables 4.2.6.8 and 6.1.1.4'
Cl Cl 0.1484 0.1585 'International Tables Vol C Tables 4.2.6.8 and 6.1.1.4'

loop_
_geom_angle_atom_site_label_1
_geom_angle_atom_site_label_2
_geom_angle_atom_site_label_3
_geom_angle
_geom_angle_publ_flag
Cl Cu N1 91.45(7) y
Cl Cu N2 126.90(6) y
Cl Cu N3 113.78(6) y
Cl Cu N4 90.50(7) y
N1 Cu N2 81.21(8) y
N1 Cu N3 98.67(8) y
N1 Cu N4 178.01(9) y
N2 Cu N3 119.32(8) y
N2 Cu N4 97.30(8) y
N3 Cu N4 80.88(8) y
C25 O3 H3A 114.7 ?
H1A O1W H1B 101.5 ?
C1 N1 C12 117.8(2) ?
C1 N1 Cu 127.63(17) ?
C12 N1 Cu 114.34(15) ?
C10 N2 C11 117.7(2) ?
C10 N2 Cu 131.30(18) ?
C11 N2 Cu 110.96(15) ?
C13 N3 C24 117.5(2) ?
C13 N3 Cu 131.54(19) ?
C24 N3 Cu 110.79(16) ?
C22 N4 C23 118.2(2) ?
C22 N4 Cu 127.3(2) ?
C23 N4 Cu 114.32(16) ?
O1 N5 O2 123.6(4) ?
O1 N5 C29 119.1(4) ?
O2 N5 C29 117.3(4) ?
O5B N6 O7B 131.3(18) ?
O6A N6 O7A 119.6(5) ?
O6A N6 O5A 121.1(6) ?
O7A N6 O5A 118.6(6) ?
O5B N6 O6B 110.3(13) ?
O7B N6 O6B 116.7(14) ?
N1 C1 C2 122.5(2) ?
N1 C1 H1 118.7 ?
C2 C1 H1 118.7 ?
C3 C2 C1 120.0(3) ?
C3 C2 H2 120.0 ?
C1 C2 H2 120.0 ?
C2 C3 C4 119.2(2) ?
C2 C3 H3 120.4 ?
C4 C3 H3 120.4 ?
C12 C4 C3 117.3(2) ?
C12 C4 C5 118.7(2) ?
C3 C4 C5 124.0(2) ?
C6 C5 C4 121.1(3) ?
C6 C5 H5 119.4 ?
C4 C5 H5 119.4 ?
C5 C6 C7 121.2(2) ?
C5 C6 H6 119.4 ?
C7 C6 H6 119.4 ?
C11 C7 C8 116.4(2) ?
C11 C7 C6 119.1(2) ?
C8 C7 C6 124.5(2) ?
C9 C8 C7 119.8(2) ?
C9 C8 H8 120.1 ?
C7 C8 H8 120.1 ?
C8 C9 C10 119.9(3) ?
C8 C9 H9 120.1 ?
C10 C9 H9 120.1 ?
N2 C10 C9 122.5(3) ?
N2 C10 H10 118.8 ?
C9 C10 H10 118.8 ?
N2 C11 C7 123.7(2) ?
N2 C11 C12 117.0(2) ?
C7 C11 C12 119.3(2) ?
N1 C12 C4 123.1(2) ?
N1 C12 C11 116.2(2) ?
C4 C12 C11 120.6(2) ?
N3 C13 C14 122.4(3) ?
N3 C13 H13 118.8 ?
C14 C13 H13 118.8 ?
C15 C14 C13 119.8(3) ?
C15 C14 H14 120.1 ?
C13 C14 H14 120.1 ?
C14 C15 C16 119.6(3) ?
C14 C15 H15 120.2 ?
C16 C15 H15 120.2 ?
C24 C16 C15 116.9(3) ?
C24 C16 C17 118.8(3) ?
C15 C16 C17 124.3(3) ?
C18 C17 C16 121.8(3) ?
C18 C17 H17 119.1 ?
C16 C17 H17 119.1 ?
C17 C18 C19 120.8(3) ?
C17 C18 H18 119.6 ?
C19 C18 H18 119.6 ?
C23 C19 C20 117.0(3) ?
C23 C19 C18 118.7(3) ?
C20 C19 C18 124.3(3) ?
C21 C20 C19 119.6(3) ?
C21 C20 H20 120.2 ?
C19 C20 H20 120.2 ?
C20 C21 C22 119.7(3) ?
C20 C21 H21 120.2 ?
C22 C21 H21 120.2 ?
N4 C22 C21 122.6(3) ?
N4 C22 H22 118.7 ?
C21 C22 H22 118.7 ?
N4 C23 C19 122.9(2) ?
N4 C23 C24 117.0(2) ?
C19 C23 C24 120.2(2) ?
N3 C24 C16 123.7(2) ?
N3 C24 C23 116.5(2) ?
C16 C24 C23 119.8(2) ?
O4 C25 O3 124.0(3) ?
O4 C25 C26 123.0(3) ?
O3 C25 C26 113.0(3) ?
C31 C26 C27 119.1(3) ?
C31 C26 C25 118.7(3) ?
C27 C26 C25 122.2(3) ?
C28 C27 C26 120.5(3) ?
C28 C27 H27 119.8 ?
C26 C27 H27 119.8 ?
C29 C28 C27 118.6(3) ?
C29 C28 H28 120.7 ?
C27 C28 H28 120.7 ?
C30 C29 C28 121.8(3) ?
C30 C29 N5 119.3(3) ?
C28 C29 N5 118.8(3) ?
C31 C30 C29 118.9(3) ?
C31 C30 H30 120.6 ?
C29 C30 H30 120.6 ?
C30 C31 C26 121.1(3) ?
C30 C31 H31 119.5 ?
C26 C31 H31 119.5 ?

loop_
_geom_bond_atom_site_label_1
_geom_bond_atom_site_label_2
_geom_bond_distance
_geom_bond_publ_flag
Cu Cl 2.3359(8) y
Cu N1 1.985(2) y
Cu N2 2.0823(19) y
Cu N3 2.107(2) y
Cu N4 1.989(2) y
O1 N5 1.201(4) ?
O2 N5 1.213(4) ?
O3 C25 1.305(4) ?
O3 H3A 0.8324 ?
O4 C25 1.207(4) ?
O5A N6 1.250(9) ?
O6A N6 1.187(5) ?
O7A N6 1.237(10) ?
O5B N6 1.07(2) ?
O6B N6 1.361(11) ?
O7B N6 1.19(3) ?
O1W H1A 0.8868 ?
O1W H1B 0.8363 ?
N1 C1 1.330(3) ?
N1 C12 1.361(3) ?
N2 C10 1.325(3) ?
N2 C11 1.355(3) ?
N3 C13 1.328(3) ?
N3 C24 1.360(3) ?
N4 C22 1.327(3) ?
N4 C23 1.362(3) ?
N5 C29 1.476(4) ?
C1 C2 1.387(4) ?
C1 H1 0.9300 ?
C2 C3 1.362(4) ?
C2 H2 0.9300 ?
C3 C4 1.407(4) ?
C3 H3 0.9300 ?
C4 C12 1.393(3) ?
C4 C5 1.435(4) ?
C5 C6 1.347(4) ?
C5 H5 0.9300 ?
C6 C7 1.428(4) ?
C6 H6 0.9300 ?
C7 C11 1.405(3) ?
C7 C8 1.409(4) ?
C8 C9 1.353(4) ?
C8 H8 0.9300 ?
C9 C10 1.403(4) ?
C9 H9 0.9300 ?
C10 H10 0.9300 ?
C11 C12 1.431(3) ?
C13 C14 1.395(4) ?
C13 H13 0.9300 ?
C14 C15 1.365(5) ?
C14 H14 0.9300 ?
C15 C16 1.399(4) ?
C15 H15 0.9300 ?
C16 C24 1.395(4) ?
C16 C17 1.429(4) ?
C17 C18 1.345(5) ?
C17 H17 0.9300 ?
C18 C19 1.434(4) ?
C18 H18 0.9300 ?
C19 C23 1.402(3) ?
C19 C20 1.408(4) ?
C20 C21 1.364(5) ?
C20 H20 0.9300 ?
C21 C22 1.390(4) ?
C21 H21 0.9300 ?
C22 H22 0.9300 ?
C23 C24 1.434(4) ?
C25 C26 1.487(4) ?
C26 C31 1.380(4) ?
C26 C27 1.382(4) ?
C27 C28 1.376(4) ?
C27 H27 0.9300 ?
C28 C29 1.374(4) ?
C28 H28 0.9300 ?
C29 C30 1.367(5) ?
C30 C31 1.363(5) ?
C30 H30 0.9300 ?
C31 H31 0.9300 ?

loop_
_geom_hbond_atom_site_label_D
_geom_hbond_atom_site_label_H
_geom_hbond_atom_site_label_A
_geom_hbond_distance_DH
_geom_hbond_distance_HA
_geom_hbond_distance_DA
_geom_hbond_angle_DHA
_geom_hbond_publ_flag
O3 H3A O1W 0.83 1.74 2.566(3) 170 y
O1W H1A O5A 0.89 1.85 2.730(10) 172 y
O1W H1A O5B 0.89 1.96 2.84(3) 171 y
O1W H1B Cl 0.84 2.31 3.146(2) 176 y
